data_7245900
loop_
_publ_author_name
'Liu, Yu-Hang'
'Wang, Wen-Qi'
'Zhang, Bing-Lin'
'Wang, Yu-Jiao'
'Ren, Meng-Ping'
'Jing, Zhihong'
'Yue, Cheng-Yang'

_publ_section_title
;
 Zero-dimensional organic--inorganic hybrid zinc halide with broadband
 yellow light emission
;
_journal_issue 3
_journal_name_full CrystEngComm
_journal_page_first 444
_journal_page_last 449
_journal_paper_doi 10.1039/D2CE01342H
_journal_volume 25
_journal_year 2023
_chemical_formula_moiety 'C14 H20 Br4 N2 Zn'
_chemical_formula_sum 'C14 H20 Br4 N2 Zn'
_chemical_formula_weight 601.33
_space_group_crystal_system monoclinic
_space_group_IT_number 15
_space_group_name_Hall '-C 2yc'
_space_group_name_H-M_alt 'C 1 2/c 1'
_atom_sites_solution_hydrogens geom
_atom_sites_solution_primary direct
_audit_creation_method SHELXL-2018/3
_audit_update_record
;
2022-11-07 deposited with the CCDC.	2022-11-23 downloaded from the CCDC.
;
_cell_angle_alpha 90
_cell_angle_beta 96.3750(10)
_cell_angle_gamma 90
_cell_formula_units_Z 8
_cell_length_a 27.5957(4)
_cell_length_b 8.22990(10)
_cell_length_c 17.9221(3)
_cell_measurement_reflns_used 9587
_cell_measurement_temperature 298(2)
_cell_measurement_theta_max 28.56
_cell_measurement_theta_min 2.77
_cell_volume 4045.12(10)
_computing_cell_refinement 'Bruker SAINT'
_computing_data_collection 'Bruker APEX2'
_computing_data_reduction 'Bruker SAINT'
_computing_molecular_graphics 'Bruker SHELXTL'
_computing_publication_material 'Bruker SHELXTL'
_computing_structure_refinement 'SHELXL-2018/3 (Sheldrick, 2018)'
_computing_structure_solution 'SHELXT 2014/5 (Sheldrick, 2014)'
_diffrn_ambient_temperature 298(2)
_diffrn_measured_fraction_theta_full 0.991
_diffrn_measured_fraction_theta_max 0.994
_diffrn_measurement_device_type 'Bruker APEX-II CCD'
_diffrn_measurement_method '\f and \w scans'
_diffrn_radiation_type CuK\a
_diffrn_radiation_wavelength 1.54178
_diffrn_reflns_av_R_equivalents 0.0265
_diffrn_reflns_av_unetI/netI 0.0246
_diffrn_reflns_Laue_measured_fraction_full 0.991
_diffrn_reflns_Laue_measured_fraction_max 0.994
_diffrn_reflns_limit_h_max 32
_diffrn_reflns_limit_h_min -32
_diffrn_reflns_limit_k_max 8
_diffrn_reflns_limit_k_min -9
_diffrn_reflns_limit_l_max 19
_diffrn_reflns_limit_l_min -21
_diffrn_reflns_number 10010
_diffrn_reflns_point_group_measured_fraction_full 0.991
_diffrn_reflns_point_group_measured_fraction_max 0.994
_diffrn_reflns_theta_full 25.000
_diffrn_reflns_theta_max 66.593
_diffrn_reflns_theta_min 3.223
_diffrn_source 'sealed tube'
_exptl_absorpt_coefficient_mu 10.899
_exptl_absorpt_correction_type multi-scan
_exptl_absorpt_process_details '(J. Appl. Cryst. 2013, 46, 252-254)'
_exptl_crystal_density_diffrn 1.975
_exptl_crystal_description block
_exptl_crystal_F_000 2304
_exptl_crystal_size_max 0.210
_exptl_crystal_size_mid 0.200
_exptl_crystal_size_min 0.190
_exptl_transmission_factor_max 0.717
_exptl_transmission_factor_min 0.547
_refine_diff_density_max 0.679
_refine_diff_density_min -1.586
_refine_diff_density_rms 0.239
_refine_ls_extinction_method none
_refine_ls_goodness_of_fit_ref 1.154
_refine_ls_hydrogen_treatment constr
_refine_ls_matrix_type full
_refine_ls_number_parameters 192
_refine_ls_number_reflns 3549
_refine_ls_number_restraints 0
_refine_ls_restrained_S_all 1.154
_refine_ls_R_factor_all 0.0456
_refine_ls_R_factor_gt 0.0432
_refine_ls_shift/su_max 0.001
_refine_ls_shift/su_mean 0.000
_refine_ls_structure_factor_coef Fsqd
_refine_ls_weighting_details 'w=1/[\s^2^(Fo^2^)+(0.0645P)^2^+4.0314P] where P=(Fo^2^+2Fc^2^)/3'
_refine_ls_weighting_scheme calc
_refine_ls_wR_factor_gt 0.1052
_refine_ls_wR_factor_ref 0.1074
_reflns_Friedel_coverage 0.000
_reflns_number_gt 3248
_reflns_number_total 3549
_reflns_threshold_expression 'I > 2\s(I)'
_cod_data_source_file d2ce01342h2.cif
_cod_data_source_block 1
_cod_depositor_comments 'Adding full bibliography for 7245900.cif.'
_cod_original_sg_symbol_H-M 'C 2/c'
_cod_database_code 7245900
_shelx_shelxl_version_number 2018/3
_shelx_space_group_comment
;
The symmetry employed for this shelxl refinement is uniquely defined
by the following loop, which should always be used as a source of
symmetry information in preference to the above space-group names.
They are only intended as comments.
;
_shelx_estimated_absorpt_t_min 0.208
_shelx_estimated_absorpt_t_max 0.231

loop_
_space_group_symop_operation_xyz
'x, y, z'
'-x, y, -z+1/2'
'x+1/2, y+1/2, z'
'-x+1/2, y+1/2, -z+1/2'
'-x, -y, -z'
'x, -y, z-1/2'
'-x+1/2, -y+1/2, -z'
'x+1/2, -y+1/2, z-1/2'

loop_
_atom_site_label
_atom_site_type_symbol
_atom_site_fract_x
_atom_site_fract_y
_atom_site_fract_z
_atom_site_U_iso_or_equiv
_atom_site_adp_type
_atom_site_occupancy
_atom_site_site_symmetry_order
_atom_site_calc_flag
_atom_site_refinement_flags_posn
_atom_site_refinement_flags_adp
_atom_site_refinement_flags_occupancy
_atom_site_disorder_assembly
_atom_site_disorder_group
Br1 Br 0.42454(2) 0.65497(6) 0.71418(3) 0.06102(16) Uani 1 1 d . . . . .
Br2 Br 0.29233(2) 0.60580(7) 0.60563(3) 0.06936(18) Uani 1 1 d . . . . .
Br3 Br 0.34711(2) 1.03708(5) 0.64773(2) 0.05256(15) Uani 1 1 d . . . . .
Br4 Br 0.40326(2) 0.76189(6) 0.49871(2) 0.05876(16) Uani 1 1 d . . . . .
Zn1 Zn 0.36636(2) 0.75994(6) 0.61477(3) 0.04285(16) Uani 1 1 d . . . . .
C1 C 0.47843(16) 1.0771(5) 0.6107(2) 0.0556(10) Uani 1 1 d . . . . .
H1 H 0.454034 1.021331 0.581113 0.067 Uiso 1 1 calc R U . . .
C2 C 0.51328(19) 0.9930(6) 0.6541(3) 0.0633(11) Uani 1 1 d . . . . .
H2 H 0.512513 0.880008 0.654737 0.076 Uiso 1 1 calc R U . . .
C3 C 0.54948(17) 1.0747(7) 0.6967(3) 0.0676(13) Uani 1 1 d . . . . .
H3 H 0.573864 1.018094 0.725824 0.081 Uiso 1 1 calc R U . . .
C4 C 0.54943(17) 1.2397(7) 0.6960(3) 0.0670(13) Uani 1 1 d . . . . .
H4 H 0.573757 1.296745 0.725054 0.080 Uiso 1 1 calc R U . . .
C5 C 0.51391(17) 1.3214(6) 0.6529(3) 0.0593(11) Uani 1 1 d . . . . .
H5 H 0.513793 1.434375 0.652979 0.071 Uiso 1 1 calc R U . . .
C6 C 0.4406(2) 1.3294(7) 0.5626(3) 0.0714(13) Uani 1 1 d . . . . .
H6A H 0.441821 1.443376 0.576345 0.086 Uiso 1 1 calc R U . . .
H6B H 0.408854 1.287475 0.571194 0.086 Uiso 1 1 calc R U . . .
C7 C 0.4472(2) 1.3127(8) 0.4809(3) 0.0777(14) Uani 1 1 d . . . . .
H7A H 0.422958 1.376498 0.451514 0.116 Uiso 1 1 calc R U . . .
H7B H 0.443693 1.200702 0.466360 0.116 Uiso 1 1 calc R U . . .
H7C H 0.479074 1.350315 0.472638 0.116 Uiso 1 1 calc R U . . .
N1 N 0.47893(12) 1.2400(4) 0.61015(18) 0.0488(8) Uani 1 1 d . . . . .
C8 C 0.29347(18) 0.4007(6) 0.4261(2) 0.0641(11) Uani 1 1 d . . . . .
H8 H 0.282412 0.492955 0.448938 0.077 Uiso 1 1 calc R U . . .
C9 C 0.30779(19) 0.2702(7) 0.4685(3) 0.0687(13) Uani 1 1 d . . . . .
H9 H 0.307474 0.273595 0.520333 0.082 Uiso 1 1 calc R U . . .
C10 C 0.32286(19) 0.1320(7) 0.4345(3) 0.0747(14) Uani 1 1 d . . . . .
H10 H 0.331254 0.039213 0.462610 0.090 Uiso 1 1 calc R U . . .
C11 C 0.32531(19) 0.1329(6) 0.3582(3) 0.0721(13) Uani 1 1 d . . . . .
H11 H 0.336245 0.041974 0.334266 0.087 Uiso 1 1 calc R U . . .
C12 C 0.31132(17) 0.2709(6) 0.3181(3) 0.0595(11) Uani 1 1 d . . . . .
H12 H 0.313340 0.273948 0.266623 0.071 Uiso 1 1 calc R U . . .
C13 C 0.27956(18) 0.5472(6) 0.3061(3) 0.0685(12) Uani 1 1 d . . . . .
H13A H 0.265940 0.513448 0.256268 0.082 Uiso 1 1 calc R U . . .
H13B H 0.254426 0.605027 0.329085 0.082 Uiso 1 1 calc R U . . .
C14 C 0.3206(2) 0.6548(7) 0.3001(4) 0.0913(18) Uani 1 1 d . . . . .
H14A H 0.343928 0.601581 0.272551 0.137 Uiso 1 1 calc R U . . .
H14B H 0.335590 0.681737 0.349443 0.137 Uiso 1 1 calc R U . . .
H14C H 0.309353 0.752342 0.274331 0.137 Uiso 1 1 calc R U . . .
N2 N 0.29491(12) 0.3997(4) 0.35233(19) 0.0518(8) Uani 1 1 d . . . . .

loop_
_atom_site_aniso_label
_atom_site_aniso_U_11
_atom_site_aniso_U_22
_atom_site_aniso_U_33
_atom_site_aniso_U_23
_atom_site_aniso_U_13
_atom_site_aniso_U_12
Br1 0.0669(3) 0.0533(3) 0.0598(3) 0.00371(19) -0.0066(2) 0.0098(2)
Br2 0.0688(3) 0.0831(4) 0.0578(3) -0.0199(2) 0.0146(2) -0.0307(3)
Br3 0.0625(3) 0.0426(3) 0.0535(3) -0.00371(16) 0.01054(18) 0.00760(17)
Br4 0.0710(3) 0.0618(3) 0.0473(3) -0.00208(18) 0.0238(2) 0.0056(2)
Zn1 0.0474(3) 0.0421(3) 0.0401(3) -0.00181(18) 0.0094(2) 0.0003(2)
C1 0.063(2) 0.048(2) 0.057(2) -0.0080(18) 0.0135(19) -0.0104(19)
C2 0.079(3) 0.053(3) 0.061(2) 0.005(2) 0.024(2) 0.007(2)
C3 0.057(2) 0.093(4) 0.054(2) 0.006(2) 0.0163(19) 0.014(2)
C4 0.052(2) 0.095(4) 0.056(2) -0.013(2) 0.0150(19) -0.021(2)
C5 0.072(3) 0.049(2) 0.061(2) -0.011(2) 0.029(2) -0.018(2)
C6 0.076(3) 0.075(3) 0.064(3) 0.006(2) 0.012(2) 0.020(3)
C7 0.083(3) 0.091(4) 0.059(3) 0.006(3) 0.006(2) 0.010(3)
N1 0.0546(18) 0.0458(18) 0.0489(17) -0.0019(14) 0.0184(14) 0.0006(14)
C8 0.075(3) 0.070(3) 0.050(2) -0.007(2) 0.017(2) 0.003(2)
C9 0.072(3) 0.088(4) 0.046(2) 0.007(2) 0.006(2) 0.001(3)
C10 0.068(3) 0.067(3) 0.087(4) 0.023(3) 0.001(3) 0.002(2)
C11 0.073(3) 0.054(3) 0.090(4) -0.015(2) 0.009(3) 0.005(2)
C12 0.066(3) 0.063(3) 0.050(2) -0.011(2) 0.0128(19) -0.005(2)
C13 0.064(3) 0.072(3) 0.071(3) 0.015(2) 0.012(2) 0.012(2)
C14 0.104(4) 0.067(4) 0.103(5) 0.017(3) 0.014(4) -0.019(3)
N2 0.0507(17) 0.055(2) 0.0514(18) 0.0052(15) 0.0118(14) -0.0007(15)

loop_
_atom_type_symbol
_atom_type_description
_atom_type_scat_dispersion_real
_atom_type_scat_dispersion_imag
_atom_type_scat_source
C C 0.0181 0.0091 'International Tables Vol C Tables 4.2.6.8 and 6.1.1.4'
H H 0.0000 0.0000 'International Tables Vol C Tables 4.2.6.8 and 6.1.1.4'
Br Br -0.6763 1.2805 'International Tables Vol C Tables 4.2.6.8 and 6.1.1.4'
N N 0.0311 0.0180 'International Tables Vol C Tables 4.2.6.8 and 6.1.1.4'
Zn Zn -1.5491 0.6778 'International Tables Vol C Tables 4.2.6.8 and 6.1.1.4'

loop_
_geom_angle_atom_site_label_1
_geom_angle_atom_site_label_2
_geom_angle_atom_site_label_3
_geom_angle
_geom_angle_site_symmetry_1
_geom_angle_site_symmetry_3
_geom_angle_publ_flag
Br2 Zn1 Br4 112.50(2) . . ?
Br2 Zn1 Br1 110.62(3) . . ?
Br4 Zn1 Br1 109.12(3) . . ?
Br2 Zn1 Br3 107.82(3) . . ?
Br4 Zn1 Br3 109.12(2) . . ?
Br1 Zn1 Br3 107.52(2) . . ?
N1 C1 C2 120.4(4) . . ?
N1 C1 H1 119.8 . . ?
C2 C1 H1 119.8 . . ?
C1 C2 C3 119.8(5) . . ?
C1 C2 H2 120.1 . . ?
C3 C2 H2 120.1 . . ?
C4 C3 C2 119.2(5) . . ?
C4 C3 H3 120.4 . . ?
C2 C3 H3 120.4 . . ?
C5 C4 C3 120.0(5) . . ?
C5 C4 H4 120.0 . . ?
C3 C4 H4 120.0 . . ?
N1 C5 C4 120.4(4) . . ?
N1 C5 H5 119.8 . . ?
C4 C5 H5 119.8 . . ?
N1 C6 C7 111.2(4) . . ?
N1 C6 H6A 109.4 . . ?
C7 C6 H6A 109.4 . . ?
N1 C6 H6B 109.4 . . ?
C7 C6 H6B 109.4 . . ?
H6A C6 H6B 108.0 . . ?
C6 C7 H7A 109.5 . . ?
C6 C7 H7B 109.5 . . ?
H7A C7 H7B 109.5 . . ?
C6 C7 H7C 109.5 . . ?
H7A C7 H7C 109.5 . . ?
H7B C7 H7C 109.5 . . ?
C1 N1 C5 120.1(4) . . ?
C1 N1 C6 119.6(4) . . ?
C5 N1 C6 120.2(4) . . ?
N2 C8 C9 121.1(5) . . ?
N2 C8 H8 119.4 . . ?
C9 C8 H8 119.4 . . ?
C8 C9 C10 119.4(5) . . ?
C8 C9 H9 120.3 . . ?
C10 C9 H9 120.3 . . ?
C11 C10 C9 119.1(5) . . ?
C11 C10 H10 120.5 . . ?
C9 C10 H10 120.5 . . ?
C10 C11 C12 118.9(5) . . ?
C10 C11 H11 120.6 . . ?
C12 C11 H11 120.6 . . ?
N2 C12 C11 120.4(4) . . ?
N2 C12 H12 119.8 . . ?
C11 C12 H12 119.8 . . ?
C14 C13 N2 111.0(4) . . ?
C14 C13 H13A 109.4 . . ?
N2 C13 H13A 109.4 . . ?
C14 C13 H13B 109.4 . . ?
N2 C13 H13B 109.4 . . ?
H13A C13 H13B 108.0 . . ?
C13 C14 H14A 109.5 . . ?
C13 C14 H14B 109.5 . . ?
H14A C14 H14B 109.5 . . ?
C13 C14 H14C 109.5 . . ?
H14A C14 H14C 109.5 . . ?
H14B C14 H14C 109.5 . . ?
C8 N2 C12 121.0(4) . . ?
C8 N2 C13 120.4(4) . . ?
C12 N2 C13 118.6(4) . . ?

loop_
_geom_bond_atom_site_label_1
_geom_bond_atom_site_label_2
_geom_bond_distance
_geom_bond_site_symmetry_2
_geom_bond_publ_flag
Br1 Zn1 2.4212(6) . ?
Br2 Zn1 2.3950(7) . ?
Br3 Zn1 2.4296(6) . ?
Br4 Zn1 2.4154(6) . ?
C1 N1 1.341(5) . ?
C1 C2 1.358(7) . ?
C1 H1 0.9300 . ?
C2 C3 1.365(7) . ?
C2 H2 0.9300 . ?
C3 C4 1.358(8) . ?
C3 H3 0.9300 . ?
C4 C5 1.357(7) . ?
C4 H4 0.9300 . ?
C5 N1 1.343(6) . ?
C5 H5 0.9300 . ?
C6 N1 1.479(6) . ?
C6 C7 1.501(7) . ?
C6 H6A 0.9700 . ?
C6 H6B 0.9700 . ?
C7 H7A 0.9600 . ?
C7 H7B 0.9600 . ?
C7 H7C 0.9600 . ?
C8 N2 1.327(5) . ?
C8 C9 1.350(7) . ?
C8 H8 0.9300 . ?
C9 C10 1.377(8) . ?
C9 H9 0.9300 . ?
C10 C11 1.375(8) . ?
C10 H10 0.9300 . ?
C11 C12 1.376(7) . ?
C11 H11 0.9300 . ?
C12 N2 1.330(6) . ?
C12 H12 0.9300 . ?
C13 C14 1.450(7) . ?
C13 N2 1.504(6) . ?
C13 H13A 0.9700 . ?
C13 H13B 0.9700 . ?
C14 H14A 0.9600 . ?
C14 H14B 0.9600 . ?
C14 H14C 0.9600 . ?

loop_
_geom_torsion_atom_site_label_1
_geom_torsion_atom_site_label_2
_geom_torsion_atom_site_label_3
_geom_torsion_atom_site_label_4
_geom_torsion
_geom_torsion_site_symmetry_1
_geom_torsion_site_symmetry_2
_geom_torsion_site_symmetry_3
_geom_torsion_site_symmetry_4
_geom_torsion_publ_flag
N1 C1 C2 C3 -0.9(7) . . . . ?
C1 C2 C3 C4 1.2(7) . . . . ?
C2 C3 C4 C5 -0.5(7) . . . . ?
C3 C4 C5 N1 -0.7(7) . . . . ?
C2 C1 N1 C5 -0.3(6) . . . . ?
C2 C1 N1 C6 -179.9(4) . . . . ?
C4 C5 N1 C1 1.1(6) . . . . ?
C4 C5 N1 C6 -179.3(4) . . . . ?
C7 C6 N1 C1 -71.3(6) . . . . ?
C7 C6 N1 C5 109.1(5) . . . . ?
N2 C8 C9 C10 -1.8(8) . . . . ?
C8 C9 C10 C11 3.3(8) . . . . ?
C9 C10 C11 C12 -1.8(8) . . . . ?
C10 C11 C12 N2 -1.2(7) . . . . ?
C9 C8 N2 C12 -1.2(7) . . . . ?
C9 C8 N2 C13 -179.0(5) . . . . ?
C11 C12 N2 C8 2.7(7) . . . . ?
C11 C12 N2 C13 -179.4(4) . . . . ?
C14 C13 N2 C8 89.9(6) . . . . ?
C14 C13 N2 C12 -88.1(6) . . . . ?
